data_1522044
loop_
_publ_author_name
'Tortelier, J.'
'Gall, P.'
'Noel, H.'
'Gougeon, P.'

_publ_section_title
;
 Synthesis, structural studies, and physical properties of the RE5 Mo32
 O54 (RE = La, Ce, Pr, Nd) compounds containing trans-bicapped Mo8
 octahedral clusters and Mo7 - Mo10 - Mo7 triclusters
;
_journal_name_full 'Journal of Solid State Chemistry'
_journal_page_first 403
_journal_page_last 411
_journal_volume 152
_journal_year 2000
_chemical_formula_sum 'Ce5 Mo32 O54'
_space_group_IT_number 14
_symmetry_space_group_name_Hall '-P 2ybc'
_symmetry_space_group_name_H-M 'P 1 21/c 1'
_cell_angle_alpha 90
_cell_angle_beta 105.207
_cell_angle_gamma 90
_cell_formula_units_Z 2
_cell_length_a 10.183
_cell_length_b 9.1328
_cell_length_c 22.905
_cell_volume 2055.561
_citation_journal_id_ASTM JSSCBI
_cod_data_source_file Tortelier_JSSCBI_2000_1906.cif
_cod_data_source_block Ce5Mo32O54
_cod_database_code 1522044

loop_
_symmetry_equiv_pos_as_xyz
x,y,z
-x,y+1/2,-z+1/2
-x,-y,-z
x,-y-1/2,z-1/2

loop_
_atom_site_label
_atom_site_type_symbol
_atom_site_fract_x
_atom_site_fract_y
_atom_site_fract_z
_atom_site_occupancy
_atom_site_U_iso_or_equiv
O22 O-2 0.4932 0.001 0.8112 1 0.0
O20 O-2 0.4114 0.248 0.2395 1 0.0
O24 O-2 0.5721 0.744 0.8832 1 0.0
Mo5 Mo+2 0.93576 0.8767 0.67709 1 0.0
O3 O-2 0.0812 0.761 0.826 1 0.0
O12 O-2 0.3392 0.7415 0.5458 1 0.0
O27 O-2 0.5643 0.782 0.0052 1 0.0
O23 O-2 0.7594 0.997 0.4114 1 0.0
O8 O-2 0.0765 0.768 0.4544 1 0.0
Mo13 Mo+2 0.5949 0.113 0.63007 1 0.0
Mo11 Mo+2 0.66697 0.885 0.32957 1 0.0
Ce3 Ce+3 0.47413 0.00428 0.08024 1 0.0
O7 O-2 0.2707 0.5 0.4759 1 0.0
Mo6 Mo+2 0.15688 0.8766 0.7669 1 0.0
O26 O-2 0.2406 0.995 0.4715 1 0.0
O18 O-2 0.3376 0.75 0.1681 1 0.0
O25 O-2 0.5829 0.766 0.131 1 0.0
O1 O-2 0.3336 0.754 0.9173 1 0.0
Mo9 Mo+2 0.40529 0.8783 0.74179 1 0.0
O15 O-2 0.0952 0.77 0.1987 1 0.0
Mo8 Mo+2 0.91933 0.8784 0.30312 1 0.0
O11 O-2 0.8333 0.7399 0.9817 1 0.0
O17 O-2 0.015 0.993 0.2477 1 0.0
O2 O-2 0.2508 0.995 0.8448 1 0.0
O10 O-2 0.2525 0.498 0.5964 1 0.0
O4 O-2 0.8335 0.748 0.1042 1 0.0
O9 O-2 0.9243 0.264 0.9284 1 0.0
O5 O-2 0.0172 0.993 0.128 1 0.0
Mo2 Mo+2 0.91314 0.6177 0.55189 1 0.0
Ce1 Ce+3 0 0 0.5 1 0.0
Mo15 Mo+2 0.3403 0.134 0.42483 1 0.0
O13 O-2 0.2465 0.01 0.3477 1 0.0
O6 O-2 0.1732 0.2597 0.6494 1 0.0
O16 O-2 0.9975 0.992 0.3822 1 0.0
Mo10 Mo+2 0.83649 0.1221 0.35028 1 0.0
O21 O-2 0.5216 0.997 0.6943 1 0.0
Mo16 Mo+2 0.41403 0.8749 0.49066 1 0.0
Mo1 Mo+2 0.8453 0.1204 0.09643 1 0.0
O19 O-2 0.3238 0.74 0.7887 1 0.0
Mo7 Mo+2 0.31921 0.1196 0.78802 1 0.0
Mo12 Mo+2 0.42484 0.8845 0.61297 1 0.0
O14 O-2 0.8332 0.741 0.2317 1 0.0
Mo3 Mo+2 0.07878 0.1248 0.06822 1 0.0
Ce2 Ce+3 0.2329 0.99518 0.20604 1 0.0
Mo14 Mo+2 0.34693 0.1277 0.53839 1 0.0
Mo4 Mo+2 0.1577 0.8778 0.02126 1 0.0
